data_7705496
loop_
_publ_author_name
'Kirkman-Davis, Emma'
'Witkos, Faith E.'
'Selmani, Veli'
'Monroe, Jeffrey C.'
'Landee, Christopher P.'
'Turnbull, Mark M.'
'Dawe, Louise N.'
'Polson, Matthew I. J.'
'Wikaira, Jan L.'

_publ_section_title
;
 Pyrazine-bridged Cu(ii) chains: diaquabis(n-methyl-2-pyridone)copper(ii)
 perchlorate complexes.
;
_journal_issue 39
_journal_name_full 'Dalton transactions (Cambridge, England : 2003)'
_journal_page_first 13693
_journal_page_last 13703
_journal_paper_doi 10.1039/d0dt02716b
_journal_volume 49
_journal_year 2020
_chemical_formula_sum 'C16 H22 Cl2 Cu N4 O12'
_chemical_formula_weight 596.81
_space_group_crystal_system monoclinic
_space_group_IT_number 12
_space_group_name_Hall '-C 2y'
_space_group_name_H-M_alt 'C 1 2/m 1'
_atom_sites_solution_hydrogens mixed
_atom_sites_solution_primary direct
_atom_sites_solution_secondary difmap
_audit_creation_method SHELXL-2018/3
_audit_update_record
;
2020-07-23 deposited with the CCDC.	2020-09-23 downloaded from the CCDC.
;
_cell_angle_alpha 90
_cell_angle_beta 90.399(11)
_cell_angle_gamma 90
_cell_formula_units_Z 2
_cell_length_a 23.0309(19)
_cell_length_b 6.8184(5)
_cell_length_c 7.7006(15)
_cell_measurement_reflns_used 1703
_cell_measurement_temperature 280.0(2)
_cell_measurement_theta_max 76.3600
_cell_measurement_theta_min 5.6510
_cell_volume 1209.2(3)
_computing_cell_refinement 'CrysAlisPro 1.171.40.67a (Rigaku OD, 2019)'
_computing_data_collection 'CrysAlisPro 1.171.40.67a (Rigaku OD, 2019)'
_computing_data_reduction 'CrysAlisPro 1.171.40.67a (Rigaku OD, 2019)'
_computing_structure_refinement 'SHELXL-2018/3 (Sheldrick, 2018)'
_computing_structure_solution 'SHELXS-97 (Sheldrick, 2008)'
_diffrn_ambient_temperature 280(2)
_diffrn_detector_area_resol_mean 10.6501
_diffrn_measured_fraction_theta_full 0.984
_diffrn_measured_fraction_theta_max 0.963
_diffrn_measurement_device 'four-circle diffractometer'
_diffrn_measurement_device_type 'SuperNova, Dual, Cu at home/near, Atlas'
_diffrn_measurement_method '\w scans'
_diffrn_radiation_type CuK\a
_diffrn_radiation_wavelength 1.54184
_diffrn_reflns_av_R_equivalents 0.0259
_diffrn_reflns_av_unetI/netI 0.0225
_diffrn_reflns_Laue_measured_fraction_full 0.984
_diffrn_reflns_Laue_measured_fraction_max 0.963
_diffrn_reflns_limit_h_max 23
_diffrn_reflns_limit_h_min -28
_diffrn_reflns_limit_k_max 8
_diffrn_reflns_limit_k_min -8
_diffrn_reflns_limit_l_max 8
_diffrn_reflns_limit_l_min -9
_diffrn_reflns_number 3789
_diffrn_reflns_point_group_measured_fraction_full 0.984
_diffrn_reflns_point_group_measured_fraction_max 0.963
_diffrn_reflns_theta_full 67.684
_diffrn_reflns_theta_max 76.645
_diffrn_reflns_theta_min 5.746
_diffrn_source 'micro-focus sealed X-ray tube'
_diffrn_source_type 'SuperNova (Cu) X-ray Source'
_exptl_absorpt_coefficient_mu 3.927
_exptl_absorpt_correction_T_max 0.887
_exptl_absorpt_correction_T_min 0.681
_exptl_absorpt_correction_type gaussian
_exptl_absorpt_process_details
;
CrysAlisPro 1.171.40.67a (Rigaku Oxford Diffraction, 2019)
Numerical absorption correction based on gaussian integration over
			a multifaceted crystal model
Empirical absorption correction using spherical harmonics,
 implemented in SCALE3 ABSPACK scaling algorithm.
;
_exptl_crystal_colour green
_exptl_crystal_density_diffrn 1.639
_exptl_crystal_description prism
_exptl_crystal_F_000 610
_exptl_crystal_preparation 'Magnetic properties'
_exptl_crystal_size_max 0.133
_exptl_crystal_size_mid 0.087
_exptl_crystal_size_min 0.066
_refine_diff_density_max 0.368
_refine_diff_density_min -0.407
_refine_diff_density_rms 0.066
_refine_ls_extinction_method none
_refine_ls_goodness_of_fit_ref 1.071
_refine_ls_hydrogen_treatment mixed
_refine_ls_matrix_type full
_refine_ls_number_parameters 129
_refine_ls_number_reflns 1333
_refine_ls_number_restraints 1
_refine_ls_restrained_S_all 1.071
_refine_ls_R_factor_all 0.0450
_refine_ls_R_factor_gt 0.0398
_refine_ls_shift/su_max 0.001
_refine_ls_shift/su_mean 0.000
_refine_ls_structure_factor_coef Fsqd
_refine_ls_weighting_details 'w=1/[\s^2^(Fo^2^)+(0.0726P)^2^+0.6302P] where P=(Fo^2^+2Fc^2^)/3'
_refine_ls_weighting_scheme calc
_refine_ls_wR_factor_gt 0.1089
_refine_ls_wR_factor_ref 0.1174
_reflns_Friedel_coverage 0.000
_reflns_number_gt 1167
_reflns_number_total 1333
_reflns_threshold_expression 'I > 2\s(I)'
_cod_data_source_file d0dt02716b2.cif
_cod_data_source_block ekdi7a
_cod_depositor_comments
;
The following automatic conversions were performed:

data item '_atom_sites_solution_primary' value 'Direct' was changed
to 'direct' in accordance with the
/home/data/users/saulius/crontab/automatic-downloads/rss-feeds/RSC/lib/dictionaries/cif_core.dic
dictionary named 'cif_core.dic' version 2.4.2 last updated on
2011-04-26.

data item '_atom_sites_solution_secondary' value 'Difmap' was changed
to 'difmap' in accordance with the
/home/data/users/saulius/crontab/automatic-downloads/rss-feeds/RSC/lib/dictionaries/cif_core.dic
dictionary named 'cif_core.dic' version 2.4.2 last updated on
2011-04-26.

Automatic conversion script
Id: cif_fix_values 7556 2019-12-06 15:28:31Z antanas 

 Adding full bibliography for 7705494--7705499.cif.
;
_cod_original_sg_symbol_H-M 'C 2/m'
_cod_database_code 7705496
_shelx_shelxl_version_number 2018/3
_shelx_space_group_comment
;
The symmetry employed for this shelxl refinement is uniquely defined
by the following loop, which should always be used as a source of
symmetry information in preference to the above space-group names.
They are only intended as comments.
;

loop_
_space_group_symop_operation_xyz
'x, y, z'
'-x, y, -z'
'x+1/2, y+1/2, z'
'-x+1/2, y+1/2, -z'
'-x, -y, -z'
'x, -y, z'
'-x+1/2, -y+1/2, -z'
'x+1/2, -y+1/2, z'

loop_
_atom_site_label
_atom_site_type_symbol
_atom_site_fract_x
_atom_site_fract_y
_atom_site_fract_z
_atom_site_U_iso_or_equiv
_atom_site_adp_type
_atom_site_occupancy
_atom_site_site_symmetry_order
_atom_site_calc_flag
_atom_site_refinement_flags_posn
_atom_site_refinement_flags_adp
_atom_site_refinement_flags_occupancy
_atom_site_disorder_assembly
_atom_site_disorder_group
Cu1 Cu 0.500000 0.500000 0.500000 0.0395(2) Uani 1 4 d S T P . .
N1 N 0.500000 0.7970(3) 0.500000 0.0385(5) Uani 1 2 d S T P . .
C2 C 0.47665(10) 0.8988(3) 0.6305(3) 0.0413(5) Uani 1 1 d . . . . .
H2 H 0.460090 0.831867 0.723004 0.050 Uiso 1 1 calc R U . . .
N11 N 0.35367(13) 0.500000 0.4577(4) 0.0521(7) Uani 1 2 d S T P . .
H11 H 0.376(2) 0.500000 0.373(6) 0.064(13) Uiso 1 2 d S . P . .
C12 C 0.37662(14) 0.500000 0.6205(4) 0.0452(7) Uani 1 2 d S T P . .
O12 O 0.43104(10) 0.500000 0.6441(3) 0.0458(5) Uani 1 2 d S T P . .
C13 C 0.33640(18) 0.500000 0.7587(6) 0.0640(10) Uani 1 2 d S T P . .
H13 H 0.349264 0.500000 0.873475 0.077 Uiso 1 2 calc R U P . .
C14 C 0.27864(19) 0.500000 0.7208(7) 0.0742(12) Uani 1 2 d S T P . .
H14 H 0.252274 0.500000 0.811734 0.089 Uiso 1 2 calc R U P . .
C15 C 0.25779(19) 0.500000 0.5535(7) 0.0732(12) Uani 1 2 d S T P . .
H15 H 0.218018 0.500000 0.531847 0.088 Uiso 1 2 calc R U P . .
C16 C 0.29630(18) 0.500000 0.4190(6) 0.0638(10) Uani 1 2 d S T P . .
C17 C 0.2809(2) 0.500000 0.2301(7) 0.0884(15) Uani 1 2 d S T P . .
H17A H 0.290823 0.375515 0.180201 0.106 Uiso 0.5 1 calc R U P . .
H17B H 0.301945 0.602157 0.172294 0.106 Uiso 0.5 1 calc R U P . .
H17C H 0.239939 0.522328 0.216378 0.106 Uiso 0.5 1 calc R U P . .
O1W O 0.55412(13) 0.500000 0.7802(4) 0.0572(6) Uani 1 2 d DS T P . .
H1 H 0.5558(12) 0.600(3) 0.838(3) 0.053(8) Uiso 1 1 d D . . . .
Cl1 Cl 0.60847(4) 1.000000 0.91575(12) 0.0564(3) Uani 1 2 d S T P . .
O1 O 0.61402(19) 1.000000 0.7338(5) 0.1073(14) Uani 1 2 d S T P A .
O3 O 0.6665(6) 0.943(4) 0.9932(17) 0.070(5) Uani 0.25 1 d . . P A 1
O2 O 0.5891(4) 0.8218(17) 0.9814(18) 0.097(3) Uani 0.5 1 d . . P A 1
O3A O 0.6525(8) 1.059(9) 0.997(4) 0.168(19) Uani 0.25 1 d . . P A 2
O2A O 0.5654(3) 0.8502(15) 0.9614(14) 0.074(2) Uani 0.5 1 d . . P A 2

loop_
_atom_site_aniso_label
_atom_site_aniso_U_11
_atom_site_aniso_U_22
_atom_site_aniso_U_33
_atom_site_aniso_U_23
_atom_site_aniso_U_13
_atom_site_aniso_U_12
Cu1 0.0447(4) 0.0233(3) 0.0507(4) 0.000 0.0079(3) 0.000
N1 0.0466(13) 0.0270(10) 0.0420(12) 0.000 0.0053(10) 0.000
C2 0.0555(12) 0.0295(10) 0.0391(10) 0.0001(8) 0.0063(9) -0.0018(8)
N11 0.0507(16) 0.0509(16) 0.0548(16) 0.000 0.0091(13) 0.000
C12 0.0506(17) 0.0284(13) 0.0568(18) 0.000 0.0112(14) 0.000
O12 0.0473(12) 0.0353(11) 0.0550(13) 0.000 0.0086(10) 0.000
C13 0.060(2) 0.069(2) 0.064(2) 0.000 0.0186(18) 0.000
C14 0.051(2) 0.080(3) 0.091(3) 0.000 0.024(2) 0.000
C15 0.048(2) 0.078(3) 0.094(3) 0.000 0.004(2) 0.000
C16 0.056(2) 0.059(2) 0.076(3) 0.000 -0.0016(18) 0.000
C17 0.073(3) 0.111(4) 0.081(3) 0.000 -0.014(2) 0.000
O1W 0.0692(16) 0.0497(14) 0.0529(14) 0.000 0.0020(12) 0.000
Cl1 0.0504(5) 0.0628(5) 0.0559(5) 0.000 0.0005(4) 0.000
O1 0.101(3) 0.162(4) 0.0585(19) 0.000 0.0155(19) 0.000
O3 0.029(5) 0.107(14) 0.074(6) 0.012(5) -0.010(4) 0.009(6)
O2 0.125(8) 0.060(3) 0.105(5) 0.004(3) 0.019(7) 0.004(6)
O3A 0.057(11) 0.19(5) 0.26(2) -0.07(2) -0.069(11) 0.011(13)
O2A 0.077(4) 0.067(5) 0.078(4) -0.018(3) 0.021(4) -0.020(3)

loop_
_atom_type_symbol
_atom_type_description
_atom_type_scat_dispersion_real
_atom_type_scat_dispersion_imag
_atom_type_scat_source
C C 0.0181 0.0091 'International Tables Vol C Tables 4.2.6.8 and 6.1.1.4'
H H 0.0000 0.0000 'International Tables Vol C Tables 4.2.6.8 and 6.1.1.4'
N N 0.0311 0.0180 'International Tables Vol C Tables 4.2.6.8 and 6.1.1.4'
O O 0.0492 0.0322 'International Tables Vol C Tables 4.2.6.8 and 6.1.1.4'
Cl Cl 0.3639 0.7018 'International Tables Vol C Tables 4.2.6.8 and 6.1.1.4'
Cu Cu -1.9646 0.5888 'International Tables Vol C Tables 4.2.6.8 and 6.1.1.4'

loop_
_geom_angle_atom_site_label_1
_geom_angle_atom_site_label_2
_geom_angle_atom_site_label_3
_geom_angle
_geom_angle_site_symmetry_1
_geom_angle_site_symmetry_3
_geom_angle_publ_flag
O12 Cu1 O12 180.0 . 5_666 ?
O12 Cu1 N1 90.0 . . ?
O12 Cu1 N1 90.0 5_666 . ?
O12 Cu1 N1 90.0 . 5_666 ?
O12 Cu1 N1 90.0 5_666 5_666 ?
N1 Cu1 N1 180.0 . 5_666 ?
O12 Cu1 O1W 84.91(10) . . ?
O12 Cu1 O1W 95.09(10) 5_666 . ?
N1 Cu1 O1W 90.0 . . ?
N1 Cu1 O1W 90.0 5_666 . ?
C2 N1 C2 117.5(2) 2_656 . ?
C2 N1 Cu1 121.27(12) 2_656 . ?
C2 N1 Cu1 121.27(12) . . ?
N1 C2 C2 121.26(12) . 6_575 ?
N1 C2 H2 119.4 . . ?
C2 C2 H2 119.4 6_575 . ?
C16 N11 C12 125.3(3) . . ?
C16 N11 H11 116(3) . . ?
C12 N11 H11 119(3) . . ?
O12 C12 N11 120.8(3) . . ?
O12 C12 C13 123.0(3) . . ?
N11 C12 C13 116.2(3) . . ?
C12 O12 Cu1 137.0(2) . . ?
C14 C13 C12 118.9(4) . . ?
C14 C13 H13 120.6 . . ?
C12 C13 H13 120.6 . . ?
C13 C14 C15 122.5(4) . . ?
C13 C14 H14 118.8 . . ?
C15 C14 H14 118.8 . . ?
C16 C15 C14 119.1(4) . . ?
C16 C15 H15 120.4 . . ?
C14 C15 H15 120.4 . . ?
N11 C16 C15 118.0(4) . . ?
N11 C16 C17 116.1(4) . . ?
C15 C16 C17 125.9(5) . . ?
C16 C17 H17A 109.5 . . ?
C16 C17 H17B 109.5 . . ?
H17A C17 H17B 109.5 . . ?
C16 C17 H17C 109.5 . . ?
H17A C17 H17C 109.5 . . ?
H17B C17 H17C 109.5 . . ?
C16 C17 H17A 109.5(11) . 6_565 ?
H17A C17 H17A 124.3 . 6_565 ?
H17B C17 H17A 18.2 . 6_565 ?
H17C C17 H17A 93.0 . 6_565 ?
C16 C17 H17B 109.5(17) . 6_565 ?
H17A C17 H17B 18.2 . 6_565 ?
H17B C17 H17B 93.0 . 6_565 ?
H17C C17 H17B 124.3 . 6_565 ?
H17A C17 H17B 109.5 6_565 6_565 ?
C16 C17 H17C 109.5(7) . 6_565 ?
H17A C17 H17C 93.0 . 6_565 ?
H17B C17 H17C 124.3 . 6_565 ?
H17C C17 H17C 18.2 . 6_565 ?
H17A C17 H17C 109.5 6_565 6_565 ?
H17B C17 H17C 109.5 6_565 6_565 ?
Cu1 O1W H1 120(2) . . ?
Cu1 O1W H1 120(2) . 6_565 ?
H1 O1W H1 114(4) . 6_565 ?
O2 Cl1 O2 121.8(10) 6_575 . ?
O3A Cl1 O1 114.7(14) . . ?
O3A Cl1 O1 114.7(14) 6_575 . ?
O2 Cl1 O1 113.2(6) 6_575 . ?
O2 Cl1 O1 113.2(6) . . ?
O3A Cl1 O2A 102(2) . 6_575 ?
O3A Cl1 O2A 130(2) 6_575 6_575 ?
O2 Cl1 O2A 24.0(5) 6_575 6_575 ?
O2 Cl1 O2A 107.6(4) . 6_575 ?
O1 Cl1 O2A 107.7(4) . 6_575 ?
O3A Cl1 O2A 130(2) . . ?
O3A Cl1 O2A 102(2) 6_575 . ?
O1 Cl1 O2A 107.7(4) . . ?
O2A Cl1 O2A 88.1(6) 6_575 . ?
O2 Cl1 O3 111.4(10) 6_575 . ?
O2 Cl1 O3 85.3(10) . . ?
O1 Cl1 O3 107.9(5) . . ?
O2 Cl1 O3 85.3(10) 6_575 6_575 ?
O2 Cl1 O3 111.4(10) . 6_575 ?
O1 Cl1 O3 107.9(5) . 6_575 ?
O3 Cl1 O3 29.6(19) . 6_575 ?
O3 O3 Cl1 75.2(9) 6_575 . ?
O3A O3A Cl1 71(3) 6_575 . ?

loop_
_geom_bond_atom_site_label_1
_geom_bond_atom_site_label_2
_geom_bond_distance
_geom_bond_site_symmetry_2
_geom_bond_publ_flag
Cu1 O12 1.943(2) . ?
Cu1 O12 1.944(2) 5_666 ?
Cu1 N1 2.025(2) . ?
Cu1 N1 2.025(2) 5_666 ?
Cu1 O1W 2.485(3) . ?
N1 C2 1.337(2) 2_656 ?
N1 C2 1.337(2) . ?
C2 C2 1.381(4) 6_575 ?
C2 H2 0.9300 . ?
N11 C16 1.353(5) . ?
N11 C12 1.357(5) . ?
N11 H11 0.83(5) . ?
C12 O12 1.265(4) . ?
C12 C13 1.416(5) . ?
C13 C14 1.360(7) . ?
C13 H13 0.9300 . ?
C14 C15 1.371(8) . ?
C14 H14 0.9300 . ?
C15 C16 1.369(7) . ?
C15 H15 0.9300 . ?
C16 C17 1.495(7) . ?
C17 H17A 0.9600 . ?
C17 H17B 0.9600 . ?
C17 H17C 0.9600 . ?
C17 H17A 0.96(5) 6_565 ?
C17 H17B 0.96(8) 6_565 ?
C17 H17C 0.96(3) 6_565 ?
O1W H1 0.818(17) . ?
O1W H1 0.818(17) 6_565 ?
Cl1 O3A 1.25(3) . ?
Cl1 O3A 1.25(3) 6_575 ?
Cl1 O2 1.390(12) 6_575 ?
Cl1 O2 1.390(12) . ?
Cl1 O1 1.408(4) . ?
Cl1 O2A 1.468(10) 6_575 ?
Cl1 O2A 1.468(10) . ?
Cl1 O3 1.509(15) . ?
Cl1 O3 1.509(15) 6_575 ?
O3 O3 0.77(5) 6_575 ?
O3A O3A 0.80(12) 6_575 ?
